data_7049386
loop_
_publ_author_name
'Lorenzini, Fabio'
'Lagueux-Tremblay, Pierre-Louis'
'Kayser, Laure V.'
'Anderson, Ethan'
'Arndtsen, Bruce A.'

_publ_section_title
;
 Synthesis, structure and palladium coordination of ambiphilic, pyridine-
 and phosphine-tethered N-boryl imine ligands.
;
_journal_issue 17
_journal_name_full 'Dalton transactions (Cambridge, England : 2003)'
_journal_page_first 5766
_journal_page_last 5772
_journal_paper_doi 10.1039/c8dt05100c
_journal_volume 48
_journal_year 2019
_chemical_formula_moiety 'C24 H20 B N2, C2 H3 N, Cl'
_chemical_formula_sum 'C26 H23 B Cl N3'
_chemical_formula_weight 423.73
_chemical_name_systematic '[N-(diphenylboryl)-2-benzoylpyridinketimine]H+Cl-'
_chemical_properties_physical Air-sensitive,Moisture-sensitive
_space_group_crystal_system monoclinic
_space_group_IT_number 14
_space_group_name_Hall '-P 2yn'
_space_group_name_H-M_alt 'P 1 21/n 1'
_symmetry_space_group_name_Hall '-P 2yn'
_symmetry_space_group_name_H-M 'P 1 21/n 1'
_atom_sites_solution_hydrogens mixed
_atom_sites_solution_primary direct
_atom_sites_solution_secondary difmap
_audit_creation_method SHELXL-2018/3
_audit_update_record
;
2019-03-16 deposited with the CCDC.    2019-03-19 downloaded from the CCDC.
;
_cell_angle_alpha 90
_cell_angle_beta 110.6410(10)
_cell_angle_gamma 90
_cell_formula_units_Z 4
_cell_length_a 13.1188(13)
_cell_length_b 11.1397(11)
_cell_length_c 16.3174(16)
_cell_measurement_reflns_used 6510
_cell_measurement_temperature 100(2)
_cell_measurement_theta_max 55.534
_cell_measurement_theta_min 4.936
_cell_volume 2231.5(4)
_computing_cell_refinement 'SAINT V8.34A (Bruker AXS Inc., 2013)'
_computing_data_collection 'bruker APEX2'
_computing_data_reduction 'SAINT V8.34A (Bruker AXS Inc., 2013)'
_computing_molecular_graphics 'ShelXle (J. Appl. Cryst. 2011, 44, 1281-1284)'
_computing_publication_material 'ShelXle (J. Appl. Cryst. 2011, 44, 1281-1284)'
_computing_structure_refinement 'SHELXL-2018/3 (Sheldrick, 2018)'
_computing_structure_solution 'SHELXT 2014/4 (Sheldrick, 2014)'
_diffrn_ambient_temperature 100(2)
_diffrn_measured_fraction_theta_full 1.000
_diffrn_measured_fraction_theta_max 0.939
_diffrn_measurement_device_type 'Bruker APEX-II CCD'
_diffrn_measurement_method '\f and \w scans'
_diffrn_radiation_type MoK\a
_diffrn_radiation_wavelength 0.71073
_diffrn_reflns_av_R_equivalents 0.1293
_diffrn_reflns_av_unetI/netI 0.0793
_diffrn_reflns_Laue_measured_fraction_full 1.000
_diffrn_reflns_Laue_measured_fraction_max 0.939
_diffrn_reflns_limit_h_max 17
_diffrn_reflns_limit_h_min -17
_diffrn_reflns_limit_k_max 14
_diffrn_reflns_limit_k_min -14
_diffrn_reflns_limit_l_max 21
_diffrn_reflns_limit_l_min -21
_diffrn_reflns_number 25080
_diffrn_reflns_point_group_measured_fraction_full 1.000
_diffrn_reflns_point_group_measured_fraction_max 0.939
_diffrn_reflns_theta_full 25.000
_diffrn_reflns_theta_max 28.388
_diffrn_reflns_theta_min 1.723
_exptl_absorpt_coefficient_mu 0.189
_exptl_absorpt_correction_T_max 0.7457
_exptl_absorpt_correction_T_min 0.6799
_exptl_absorpt_correction_type multi-scan
_exptl_absorpt_process_details 'SADABS V2014/4 (Bruker AXS Inc.)'
_exptl_crystal_colour yellow
_exptl_crystal_density_diffrn 1.261
_exptl_crystal_density_method 'not measured'
_exptl_crystal_description rectangular
_exptl_crystal_F_000 888
_exptl_crystal_recrystallization_method 'Re-crystallisation from solvent: chloroform'
_exptl_crystal_size_max 0.700
_exptl_crystal_size_mid 0.100
_exptl_crystal_size_min 0.100
_refine_diff_density_max 0.448
_refine_diff_density_min -0.307
_refine_diff_density_rms 0.059
_refine_ls_extinction_method none
_refine_ls_goodness_of_fit_ref 1.025
_refine_ls_hydrogen_treatment mixed
_refine_ls_matrix_type full
_refine_ls_number_parameters 285
_refine_ls_number_reflns 5256
_refine_ls_number_restraints 0
_refine_ls_restrained_S_all 1.025
_refine_ls_R_factor_all 0.0582
_refine_ls_R_factor_gt 0.0430
_refine_ls_shift/su_max 0.001
_refine_ls_shift/su_mean 0.000
_refine_ls_structure_factor_coef Fsqd
_refine_ls_weighting_details 'w=1/[\s^2^(Fo^2^)+(0.0444P)^2^] where P=(Fo^2^+2Fc^2^)/3'
_refine_ls_weighting_scheme calc
_refine_ls_wR_factor_gt 0.1047
_refine_ls_wR_factor_ref 0.1117
_reflns_Friedel_coverage 0.000
_reflns_number_gt 4082
_reflns_number_total 5256
_reflns_threshold_expression 'I > 2\s(I)'
_cod_data_source_file c8dt05100c2.cif
_cod_data_source_block compound1aHCl
_cod_depositor_comments 'Adding full bibliography for 7049383--7049388.cif.'
_cod_database_code 7049386
_shelx_shelxl_version_number 2018/3
_shelx_space_group_comment
;
The symmetry employed for this shelxl refinement is uniquely defined
by the following loop, which should always be used as a source of
symmetry information in preference to the above space-group names.
They are only intended as comments.
;
_shelx_estimated_absorpt_t_min 0.879
_shelx_estimated_absorpt_t_max 0.981

loop_
_space_group_symop_operation_xyz
'x, y, z'
'-x+1/2, y+1/2, -z+1/2'
'-x, -y, -z'
'x-1/2, -y-1/2, z-1/2'

loop_
_atom_site_label
_atom_site_type_symbol
_atom_site_fract_x
_atom_site_fract_y
_atom_site_fract_z
_atom_site_U_iso_or_equiv
_atom_site_adp_type
_atom_site_occupancy
_atom_site_site_symmetry_order
_atom_site_calc_flag
_atom_site_refinement_flags_posn
_atom_site_refinement_flags_adp
N2 N 0.89161(9) 0.07766(10) 0.77366(7) 0.0152(3) Uani 1 1 d . .
C22 C 0.79635(13) 0.11786(13) 1.04753(10) 0.0238(3) Uani 1 1 d . .
H22 H 0.779573 0.143991 1.096740 0.029 Uiso 1 1 calc R U
C11 C 1.22174(13) 0.12687(14) 0.77105(11) 0.0266(4) Uani 1 1 d . .
H11 H 1.274479 0.162052 0.821186 0.032 Uiso 1 1 calc R U
C3 C 0.63852(13) 0.01466(14) 0.49717(11) 0.0258(4) Uani 1 1 d . .
H3 H 0.574334 -0.032868 0.476730 0.031 Uiso 1 1 calc R U
C12 C 0.92535(12) -0.21621(12) 0.68685(10) 0.0201(3) Uani 1 1 d . .
H12 H 0.942205 -0.210767 0.634924 0.024 Uiso 1 1 calc R U
C4 C 0.64674(13) 0.11629(14) 0.45108(11) 0.0268(4) Uani 1 1 d . .
H4 H 0.588860 0.138711 0.399200 0.032 Uiso 1 1 calc R U
C19 C 1.11767(12) 0.10173(13) 0.77103(10) 0.0213(3) Uani 1 1 d . .
H19 H 1.100503 0.120190 0.821522 0.026 Uiso 1 1 calc R U
C5 C 0.74043(14) 0.18452(14) 0.48176(10) 0.0260(4) Uani 1 1 d . .
H5 H 0.747253 0.254439 0.450756 0.031 Uiso 1 1 calc R U
N1 N 0.90929(10) -0.11587(10) 0.72618(8) 0.0164(3) Uani 1 1 d . .
C21 C 0.75057(13) 0.01339(13) 1.00440(10) 0.0227(3) Uani 1 1 d . .
H21 H 0.701685 -0.031513 1.023666 0.027 Uiso 1 1 calc R U
C18 C 0.84745(11) 0.03993(12) 0.90478(9) 0.0154(3) Uani 1 1 d . .
C24 C 0.89303(12) 0.14624(12) 0.94830(10) 0.0185(3) Uani 1 1 d . .
H24 H 0.941781 0.191757 0.929278 0.022 Uiso 1 1 calc R U
C17 C 0.87296(11) 0.00338(12) 0.82739(9) 0.0152(3) Uani 1 1 d . .
C2 C 0.72311(12) -0.01867(13) 0.57302(10) 0.0211(3) Uani 1 1 d . .
H2 H 0.715711 -0.088780 0.603605 0.025 Uiso 1 1 calc R U
C6 C 0.82491(13) 0.15143(12) 0.55784(10) 0.0217(3) Uani 1 1 d . .
H6 H 0.888494 0.199923 0.578151 0.026 Uiso 1 1 calc R U
C15 C 0.87713(11) -0.23042(12) 0.83832(10) 0.0183(3) Uani 1 1 d . .
H15 H 0.861224 -0.233871 0.890741 0.022 Uiso 1 1 calc R U
C20 C 0.77567(12) -0.02618(12) 0.93317(10) 0.0181(3) Uani 1 1 d . .
H20 H 0.744135 -0.098057 0.903760 0.022 Uiso 1 1 calc R U
B1 B 0.91660(14) 0.01936(14) 0.69591(11) 0.0160(3) Uani 1 1 d . .
C7 C 1.03794(11) 0.05000(12) 0.69851(9) 0.0165(3) Uani 1 1 d . .
C13 C 0.91746(12) -0.32742(13) 0.72167(10) 0.0217(3) Uani 1 1 d . .
H13 H 0.928362 -0.398420 0.693561 0.026 Uiso 1 1 calc R U
C1 C 0.81887(11) 0.04890(12) 0.60522(9) 0.0161(3) Uani 1 1 d . .
C10 C 1.24842(13) 0.10064(14) 0.69805(11) 0.0275(4) Uani 1 1 d . .
H10 H 1.319430 0.117415 0.698072 0.033 Uiso 1 1 calc R U
C8 C 1.06755(13) 0.02484(14) 0.62599(10) 0.0243(3) Uani 1 1 d . .
H8 H 1.015274 -0.010498 0.575672 0.029 Uiso 1 1 calc R U
C23 C 0.86681(12) 0.18462(13) 1.01896(10) 0.0218(3) Uani 1 1 d . .
H23 H 0.897154 0.257050 1.048141 0.026 Uiso 1 1 calc R U
C14 C 0.89355(12) -0.33496(12) 0.79782(11) 0.0205(3) Uani 1 1 d . .
H14 H 0.888402 -0.411138 0.822248 0.025 Uiso 1 1 calc R U
C9 C 1.17092(13) 0.04981(14) 0.62505(11) 0.0282(4) Uani 1 1 d . .
H9 H 1.188358 0.032110 0.574570 0.034 Uiso 1 1 calc R U
C16 C 0.88459(11) -0.12152(12) 0.80022(10) 0.0152(3) Uani 1 1 d . .
Cl1 Cl 0.88942(3) 0.35288(3) 0.76899(2) 0.01750(11) Uani 1 1 d . .
N3 N 1.01388(12) 0.66026(12) 0.53722(10) 0.0320(3) Uani 1 1 d . .
C26 C 0.97938(13) 0.64407(13) 0.46303(12) 0.0244(4) Uani 1 1 d . .
C27 C 0.93675(15) 0.62307(14) 0.36883(11) 0.0295(4) Uani 1 1 d . .
H27A H 0.996733 0.624868 0.346215 0.044 Uiso 1 1 calc R U
H27B H 0.883813 0.685782 0.340129 0.044 Uiso 1 1 calc R U
H27C H 0.901052 0.544433 0.356797 0.044 Uiso 1 1 calc R U
H1 H 0.8871(16) 0.1643(16) 0.7804(13) 0.051(6) Uiso 1 1 d . .

loop_
_atom_site_aniso_label
_atom_site_aniso_U_11
_atom_site_aniso_U_22
_atom_site_aniso_U_33
_atom_site_aniso_U_23
_atom_site_aniso_U_13
_atom_site_aniso_U_12
N2 0.0161(6) 0.0154(6) 0.0139(6) 0.0008(5) 0.0053(5) 0.0014(5)
C22 0.0263(9) 0.0309(8) 0.0170(8) -0.0022(6) 0.0109(7) 0.0026(6)
C11 0.0210(8) 0.0353(9) 0.0199(8) -0.0020(7) 0.0026(7) -0.0022(7)
C3 0.0156(8) 0.0341(9) 0.0272(9) -0.0085(7) 0.0071(7) -0.0005(6)
C12 0.0220(8) 0.0208(7) 0.0188(8) -0.0042(6) 0.0088(6) 0.0000(6)
C4 0.0238(9) 0.0329(9) 0.0189(8) -0.0050(7) 0.0014(7) 0.0104(7)
C19 0.0211(8) 0.0279(8) 0.0153(8) 0.0002(6) 0.0068(6) -0.0001(6)
C5 0.0333(9) 0.0231(8) 0.0191(8) 0.0019(6) 0.0062(7) 0.0033(7)
N1 0.0173(6) 0.0174(6) 0.0147(6) -0.0003(5) 0.0059(5) -0.0001(5)
C21 0.0238(8) 0.0265(8) 0.0219(8) 0.0021(6) 0.0132(7) -0.0007(6)
C18 0.0153(7) 0.0188(7) 0.0120(7) 0.0022(5) 0.0048(6) 0.0039(5)
C24 0.0183(8) 0.0199(7) 0.0178(8) 0.0014(6) 0.0070(6) -0.0007(6)
C17 0.0120(7) 0.0185(7) 0.0141(7) 0.0010(6) 0.0035(6) 0.0004(5)
C2 0.0190(8) 0.0241(7) 0.0229(8) -0.0015(6) 0.0107(6) -0.0015(6)
C6 0.0248(8) 0.0207(7) 0.0183(8) -0.0013(6) 0.0060(6) -0.0021(6)
C15 0.0150(7) 0.0204(7) 0.0192(8) 0.0027(6) 0.0057(6) 0.0003(6)
C20 0.0185(8) 0.0188(7) 0.0174(8) -0.0002(6) 0.0067(6) -0.0006(6)
B1 0.0204(9) 0.0146(7) 0.0147(8) -0.0002(6) 0.0081(7) 0.0007(6)
C7 0.0180(7) 0.0163(7) 0.0153(7) 0.0024(6) 0.0060(6) 0.0026(5)
C13 0.0211(8) 0.0167(7) 0.0265(9) -0.0047(6) 0.0074(7) 0.0006(6)
C1 0.0181(7) 0.0187(7) 0.0136(7) -0.0021(6) 0.0082(6) 0.0017(5)
C10 0.0172(8) 0.0358(9) 0.0305(9) 0.0017(7) 0.0098(7) 0.0014(7)
C8 0.0227(8) 0.0318(8) 0.0198(8) -0.0072(7) 0.0091(7) -0.0028(6)
C23 0.0243(8) 0.0215(7) 0.0184(8) -0.0045(6) 0.0059(6) -0.0013(6)
C14 0.0163(8) 0.0167(7) 0.0267(8) 0.0025(6) 0.0055(6) -0.0005(6)
C9 0.0250(9) 0.0389(9) 0.0260(9) -0.0059(7) 0.0156(7) 0.0003(7)
C16 0.0118(7) 0.0184(7) 0.0148(7) -0.0001(6) 0.0041(6) 0.0005(5)
Cl1 0.0187(2) 0.01487(17) 0.01795(19) 0.00050(13) 0.00521(14) 0.00045(13)
N3 0.0326(8) 0.0336(8) 0.0341(9) -0.0030(7) 0.0170(7) -0.0013(6)
C26 0.0216(8) 0.0223(8) 0.0340(10) 0.0006(7) 0.0156(7) -0.0014(6)
C27 0.0306(9) 0.0317(9) 0.0291(9) 0.0010(7) 0.0141(8) -0.0039(7)

loop_
_atom_type_symbol
_atom_type_description
_atom_type_scat_dispersion_real
_atom_type_scat_dispersion_imag
_atom_type_scat_source
C C 0.0033 0.0016 'International Tables Vol C Tables 4.2.6.8 and 6.1.1.4'
H H 0.0000 0.0000 'International Tables Vol C Tables 4.2.6.8 and 6.1.1.4'
N N 0.0061 0.0033 'International Tables Vol C Tables 4.2.6.8 and 6.1.1.4'
B B 0.0013 0.0007 'International Tables Vol C Tables 4.2.6.8 and 6.1.1.4'
Cl Cl 0.1484 0.1585 'International Tables Vol C Tables 4.2.6.8 and 6.1.1.4'

loop_
_geom_angle_atom_site_label_1
_geom_angle_atom_site_label_2
_geom_angle_atom_site_label_3
_geom_angle
C17 N2 B1 115.49(12)
C17 N2 H1 121.6(12)
B1 N2 H1 122.8(12)
C21 C22 C23 120.05(14)
C21 C22 H22 120.0
C23 C22 H22 120.0
C10 C11 C19 120.11(15)
C10 C11 H11 119.9
C19 C11 H11 119.9
C4 C3 C2 120.76(15)
C4 C3 H3 119.6
C2 C3 H3 119.6
N1 C12 C13 120.19(14)
N1 C12 H12 119.9
C13 C12 H12 119.9
C5 C4 C3 118.91(15)
C5 C4 H4 120.5
C3 C4 H4 120.5
C11 C19 C7 121.58(14)
C11 C19 H19 119.2
C7 C19 H19 119.2
C4 C5 C6 120.34(15)
C4 C5 H5 119.8
C6 C5 H5 119.8
C12 N1 C16 120.91(12)
C12 N1 B1 126.90(12)
C16 N1 B1 112.18(11)
C22 C21 C20 120.34(14)
C22 C21 H21 119.8
C20 C21 H21 119.8
C20 C18 C24 119.64(13)
C20 C18 C17 121.46(13)
C24 C18 C17 118.85(13)
C23 C24 C18 119.79(13)
C23 C24 H24 120.1
C18 C24 H24 120.1
N2 C17 C18 124.06(12)
N2 C17 C16 109.51(12)
C18 C17 C16 126.40(12)
C3 C2 C1 121.34(14)
C3 C2 H2 119.3
C1 C2 H2 119.3
C5 C6 C1 121.85(14)
C5 C6 H6 119.1
C1 C6 H6 119.1
C16 C15 C14 118.24(14)
C16 C15 H15 120.9
C14 C15 H15 120.9
C21 C20 C18 119.82(13)
C21 C20 H20 120.1
C18 C20 H20 120.1
N2 B1 N1 95.07(11)
N2 B1 C1 109.53(12)
N1 B1 C1 111.14(11)
N2 B1 C7 112.26(12)
N1 B1 C7 110.93(11)
C1 B1 C7 116.00(12)
C19 C7 C8 116.81(13)
C19 C7 B1 123.11(13)
C8 C7 B1 120.08(13)
C12 C13 C14 119.73(14)
C12 C13 H13 120.1
C14 C13 H13 120.1
C6 C1 C2 116.80(13)
C6 C1 B1 119.51(13)
C2 C1 B1 123.56(13)
C9 C10 C11 119.60(15)
C9 C10 H10 120.2
C11 C10 H10 120.2
C9 C8 C7 122.19(15)
C9 C8 H8 118.9
C7 C8 H8 118.9
C24 C23 C22 120.34(14)
C24 C23 H23 119.8
C22 C23 H23 119.8
C13 C14 C15 119.74(13)
C13 C14 H14 120.1
C15 C14 H14 120.1
C10 C9 C8 119.70(15)
C10 C9 H9 120.1
C8 C9 H9 120.1
N1 C16 C15 121.18(13)
N1 C16 C17 107.71(11)
C15 C16 C17 131.09(14)
N3 C26 C27 179.36(19)
C26 C27 H27A 109.5
C26 C27 H27B 109.5
H27A C27 H27B 109.5
C26 C27 H27C 109.5
H27A C27 H27C 109.5
H27B C27 H27C 109.5

loop_
_geom_bond_atom_site_label_1
_geom_bond_atom_site_label_2
_geom_bond_distance
N2 C17 1.2902(17)
N2 B1 1.5594(19)
N2 H1 0.975(18)
C22 C21 1.383(2)
C22 C23 1.389(2)
C22 H22 0.9500
C11 C10 1.386(2)
C11 C19 1.394(2)
C11 H11 0.9500
C3 C4 1.384(2)
C3 C2 1.390(2)
C3 H3 0.9500
C12 N1 1.3420(17)
C12 C13 1.382(2)
C12 H12 0.9500
C4 C5 1.380(2)
C4 H4 0.9500
C19 C7 1.398(2)
C19 H19 0.9500
C5 C6 1.391(2)
C5 H5 0.9500
N1 C16 1.3581(19)
N1 B1 1.5987(19)
C21 C20 1.387(2)
C21 H21 0.9500
C18 C20 1.397(2)
C18 C24 1.4017(19)
C18 C17 1.4732(19)
C24 C23 1.382(2)
C24 H24 0.9500
C17 C16 1.4844(19)
C2 C1 1.398(2)
C2 H2 0.9500
C6 C1 1.3970(19)
C6 H6 0.9500
C15 C16 1.3822(19)
C15 C14 1.393(2)
C15 H15 0.9500
C20 H20 0.9500
B1 C1 1.614(2)
B1 C7 1.614(2)
C7 C8 1.398(2)
C13 C14 1.387(2)
C13 H13 0.9500
C10 C9 1.385(2)
C10 H10 0.9500
C8 C9 1.390(2)
C8 H8 0.9500
C23 H23 0.9500
C14 H14 0.9500
C9 H9 0.9500
N3 C26 1.147(2)
C26 C27 1.457(2)
C27 H27A 0.9800
C27 H27B 0.9800
C27 H27C 0.9800
